data_9009620
loop_
_publ_author_name
'Hawthorne, F. C.'

_publ_section_title
;
 The crystal structure of stringhamite
;
_journal_name_full 'Tschermaks Mineralogische und Petrographische Mitteilungen'
_journal_page_first 15
_journal_page_last 24
_journal_volume 34
_journal_year 1985
_chemical_compound_source 'Christmas mine, Pinal County, Arizona, USA'
_chemical_formula_sum 'Ca Cu H2 O5 Si'
_chemical_name_mineral Stringhamite
_space_group_IT_number 14
_symmetry_space_group_name_Hall '-P 2ybc'
_symmetry_space_group_name_H-M 'P 1 21/c 1'
_cell_angle_alpha 90
_cell_angle_beta 102.96
_cell_angle_gamma 90
_cell_length_a 5.030
_cell_length_b 16.1350
_cell_length_c 5.343
_cell_formula_units_Z 4
_cell_volume 422.587
_database_code_amcsd 0015701
_exptl_crystal_density_diffrn 3.359
_cod_original_formula_sum 'Ca Cu Si O5 H2'
_cod_database_code 9009620

loop_
_space_group_symop_operation_xyz
x,y,z
x,1/2-y,1/2+z
-x,1/2+y,1/2-z
-x,-y,-z

loop_
_atom_site_aniso_label
_atom_site_aniso_U_11
_atom_site_aniso_U_22
_atom_site_aniso_U_33
_atom_site_aniso_U_12
_atom_site_aniso_U_13
_atom_site_aniso_U_23
Ca 0.00930 0.01020 0.00740 0.00040 0.00270 0.00010
Cu1 0.01080 0.01020 0.00620 0.00160 0.00190 -0.00020
Cu2 0.00700 0.00980 0.01070 0.00020 0.00130 -0.00100
Si 0.00650 0.00890 0.00740 -0.00010 0.00220 -0.00010
O1 0.01090 0.01240 0.00960 0.00010 0.00330 -0.00110
O2 0.01600 0.01170 0.01090 0.00650 0.00370 -0.00020
O3 0.00660 0.01180 0.01170 -0.00050 0.00290 -0.00280
O4 0.00820 0.01110 0.00830 0.00070 0.00310 0.00050
O5 0.01600 0.01380 0.01360 -0.00090 0.00660 0.00440

loop_
_atom_site_label
_atom_site_fract_x
_atom_site_fract_y
_atom_site_fract_z
_atom_site_U_iso_or_equiv
Ca 0.64960 0.17671 0.34640 0.00890
Cu1 0.00000 0.00000 0.50000 0.00910
Cu2 0.50000 0.00000 0.00000 0.00930
Si 0.98020 0.11123 -0.02900 0.00750
O1 0.89950 0.20580 0.02680 0.01100
O2 0.84610 0.08530 0.67400 0.01300
O3 0.31290 0.10230 0.03830 0.01000
O4 0.84190 0.05410 0.16910 0.00900
O5 0.35250 0.20940 0.62570 0.01400
H5A 0.31900 0.31600 0.22200 0.01000
H5B 0.18400 0.25800 0.08100 0.01000

loop_
_cod_related_entry_id
_cod_related_entry_database
_cod_related_entry_code
1 AMCSD 0015701
